data_7221701
loop_
_publ_author_name
'Gong, Shuling'
'Guo, Rong'
'Wang, Wei'
'Yang, Weiping'
'Chen, Yuanyin'

_publ_section_title
;
 Exocyclic self-assembly behaviors of carboxylic acid and lariat ether
 macrocyclic hosts: regulation by pendent arm
;
_journal_name_full 'RSC Adv.'
_journal_paper_doi 10.1039/C5RA09521B
_journal_year 2015
_chemical_formula_moiety 'C26 H38.84 N2 O6, C8 H5.16 O4, 0.188(H2 O)'
_chemical_formula_sum 'C34 H44.38 N2 O10.19'
_chemical_formula_weight 644.09
_chemical_name_systematic
; 
 ? 
;
_space_group_IT_number 15
_symmetry_cell_setting monoclinic
_symmetry_space_group_name_Hall '-C 2yc'
_symmetry_space_group_name_H-M 'C 1 2/c 1'
_atom_sites_solution_hydrogens geom
_atom_sites_solution_primary direct
_atom_sites_solution_secondary difmap
_audit_creation_method SHELXL-97
_audit_update_record
;
2015-02-11 deposited with the CCDC.
2015-07-31 downloaded from the CCDC.
;
_cell_angle_alpha 90.00
_cell_angle_beta 114.729(4)
_cell_angle_gamma 90.00
_cell_formula_units_Z 4
_cell_length_a 31.427(4)
_cell_length_b 5.8115(8)
_cell_length_c 19.863(2)
_cell_measurement_reflns_used 1332
_cell_measurement_temperature 173(2)
_cell_measurement_theta_max 23.63
_cell_measurement_theta_min 3.14
_cell_volume 3295.1(7)
_computing_structure_refinement 'SHELXL-97 (Sheldrick, 2008)'
_computing_structure_solution 'SHELXS-97 (Sheldrick, 2008)'
_diffrn_ambient_temperature 173(2)
_diffrn_measured_fraction_theta_full 0.982
_diffrn_measured_fraction_theta_max 0.982
_diffrn_measurement_device_type 'PHOTON100 CMOS detector'
_diffrn_measurement_method 'omega scan'
_diffrn_radiation_monochromator 'TRIUMPH curved crystal monochromator'
_diffrn_radiation_source 'fine-focus sealed tube'
_diffrn_radiation_type MoK\a
_diffrn_radiation_wavelength 0.71073
_diffrn_reflns_av_R_equivalents 0.0750
_diffrn_reflns_av_sigmaI/netI 0.0910
_diffrn_reflns_limit_h_max 37
_diffrn_reflns_limit_h_min -37
_diffrn_reflns_limit_k_max 6
_diffrn_reflns_limit_k_min -5
_diffrn_reflns_limit_l_max 21
_diffrn_reflns_limit_l_min -23
_diffrn_reflns_number 7854
_diffrn_reflns_theta_full 25.33
_diffrn_reflns_theta_max 25.33
_diffrn_reflns_theta_min 3.14
_exptl_absorpt_coefficient_mu 0.096
_exptl_absorpt_correction_T_max 0.7452
_exptl_absorpt_correction_T_min 0.6731
_exptl_absorpt_correction_type multi-scan
_exptl_absorpt_process_details 'SADABS (Bruker, 2013)'
_exptl_crystal_colour colorless
_exptl_crystal_density_diffrn 1.298
_exptl_crystal_density_method 'not measured'
_exptl_crystal_description block
_exptl_crystal_F_000 1376
_exptl_crystal_size_max 0.32
_exptl_crystal_size_mid 0.28
_exptl_crystal_size_min 0.22
_refine_diff_density_max 0.198
_refine_diff_density_min -0.243
_refine_diff_density_rms 0.050
_refine_ls_extinction_method none
_refine_ls_goodness_of_fit_ref 1.014
_refine_ls_hydrogen_treatment mixed
_refine_ls_matrix_type full
_refine_ls_number_parameters 246
_refine_ls_number_reflns 2938
_refine_ls_number_restraints 108
_refine_ls_restrained_S_all 1.004
_refine_ls_R_factor_all 0.1305
_refine_ls_R_factor_gt 0.0519
_refine_ls_shift/su_max 0.000
_refine_ls_shift/su_mean 0.000
_refine_ls_structure_factor_coef Fsqd
_refine_ls_weighting_details 'calc w=1/[\s^2^(Fo^2^)+(0.0365P)^2^+1.0950P] where P=(Fo^2^+2Fc^2^)/3'
_refine_ls_weighting_scheme calc
_refine_ls_wR_factor_gt 0.0888
_refine_ls_wR_factor_ref 0.1113
_reflns_number_gt 1640
_reflns_number_total 2938
_reflns_threshold_expression >2sigma(I)
_cod_data_source_file c5ra09521b2.cif
_cod_data_source_block 1
_cod_depositor_comments
;
The following automatic conversions were performed:

'_symmetry_cell_setting' value 'Monoclinic' changed to 'monoclinic'
according to
/usr/data/users/saulius/crontab/automatic-downloads/rss-feeds/RSC/lib/dictionaries/cif_core.dic
dictionary named 'cif_core.dic' version 2.4.2 from 2011-04-26.

Automatic conversion script
Id: cif_fix_values 3271 2015-04-21 07:52:19Z andrius 
;
_cod_original_cell_volume 3295.2(7)
_cod_original_sg_symbol_Hall '-C 2yc  '
_cod_original_sg_symbol_H-M 'C2/c  '
_cod_database_code 7221701

loop_
_symmetry_equiv_pos_as_xyz
'x, y, z'
'-x, y, -z+1/2'
'x+1/2, y+1/2, z'
'-x+1/2, y+1/2, -z+1/2'
'-x, -y, -z'
'x, -y, z-1/2'
'-x+1/2, -y+1/2, -z'
'x+1/2, -y+1/2, z-1/2'

loop_
_atom_site_label
_atom_site_type_symbol
_atom_site_fract_x
_atom_site_fract_y
_atom_site_fract_z
_atom_site_U_iso_or_equiv
_atom_site_adp_type
_atom_site_occupancy
_atom_site_symmetry_multiplicity
_atom_site_calc_flag
_atom_site_refinement_flags
_atom_site_disorder_assembly
_atom_site_disorder_group
O6 O 0.0000 0.326(4) 0.7500 0.097(11) Uiso 0.188(10) 2 d SP . .
H6A H 0.0207 0.4000 0.7866 0.117 Uiso 0.188(10) 1 d PR . .
C1 C 0.03311(8) 0.5555(5) 0.97339(14) 0.0218(6) Uani 1 1 d . . .
C2 C 0.01008(9) 0.3448(5) 0.95570(15) 0.0289(7) Uani 1 1 d . . .
H2 H 0.0171 0.2382 0.9256 0.035 Uiso 1 1 calc R . .
C3 C 0.02336(9) 0.7098(5) 1.01777(14) 0.0273(7) Uani 1 1 d . . .
H3 H 0.0394 0.8530 1.0303 0.033 Uiso 1 1 calc R . .
C4 C 0.06749(9) 0.6139(5) 0.94099(15) 0.0259(7) Uani 1 1 d . . .
C5 C 0.19736(8) 1.4766(5) 1.10838(13) 0.0221(6) Uani 1 1 d . . .
C6 C 0.23072(8) 1.6516(5) 1.13869(13) 0.0206(6) Uani 1 1 d . . .
C7 C 0.22635(9) 1.8091(5) 1.18727(14) 0.0268(7) Uani 1 1 d . . .
H7 H 0.2495 1.9247 1.2088 0.032 Uiso 1 1 calc R . .
C8 C 0.18780(9) 1.7982(5) 1.20474(15) 0.0322(7) Uani 1 1 d . . .
H8 H 0.1844 1.9079 1.2376 0.039 Uiso 1 1 calc R . .
C9 C 0.15473(9) 1.6293(5) 1.17451(15) 0.0329(7) Uani 1 1 d . . .
H9 H 0.1284 1.6238 1.1864 0.039 Uiso 1 1 calc R . .
C10 C 0.15926(9) 1.4654(5) 1.12641(14) 0.0303(7) Uani 1 1 d . . .
H10 H 0.1365 1.3474 1.1063 0.036 Uiso 1 1 calc R . .
C11 C 0.16961(8) 1.1661(5) 1.02091(14) 0.0252(7) Uani 1 1 d . . .
H11A H 0.1404 1.2479 0.9893 0.030 Uiso 1 1 calc R . .
H11B H 0.1630 1.0609 1.0545 0.030 Uiso 1 1 calc R . .
C12 C 0.18909(8) 1.0347(5) 0.97401(13) 0.0243(6) Uani 1 1 d . B .
H12A H 0.2039 1.1438 0.9521 0.029 Uiso 1 1 calc R . .
H12B H 0.2134 0.9258 1.0058 0.029 Uiso 1 1 calc R . .
C13 C 0.16745(8) 0.6824(5) 0.89614(14) 0.0243(6) Uani 1 1 d . B .
H13A H 0.1394 0.5866 0.8687 0.029 Uiso 1 1 calc R . .
H13B H 0.1859 0.6030 0.9436 0.029 Uiso 1 1 calc R . .
C14 C 0.19665(8) 0.6873(5) 0.85183(14) 0.0237(6) Uani 1 1 d . . .
H14A H 0.2093 0.5320 0.8507 0.028 Uiso 1 1 calc R . .
H14B H 0.1771 0.7352 0.8002 0.028 Uiso 1 1 calc R . .
N1 N 0.15122(7) 0.9049(4) 0.91357(11) 0.0203(5) Uani 1 1 d D . .
H1B H 0.1316(17) 0.871(11) 0.933(3) 0.024 Uiso 0.42(4) 1 d PD A 4
O1 O 0.08963(6) 0.8072(4) 0.96376(11) 0.0322(5) Uani 1 1 d D . .
H1A H 0.1091(14) 0.815(9) 0.943(2) 0.039 Uiso 0.58(4) 1 d PD A 3
O2 O 0.07237(6) 0.4854(4) 0.89593(11) 0.0414(6) Uani 1 1 d . . .
O3 O 0.20592(5) 1.3259(3) 1.06219(9) 0.0269(5) Uani 1 1 d . . .
O4 O 0.23432(6) 0.8472(3) 0.88611(9) 0.0249(5) Uani 1 1 d . . .
C15 C 0.12663(9) 1.0593(5) 0.84905(13) 0.0274(6) Uani 0.77(2) 1 d PDU B 1
H15A H 0.1491 1.1020 0.8280 0.033 Uiso 0.77(2) 1 calc PR B 1
H15B H 0.1182 1.2024 0.8676 0.033 Uiso 0.77(2) 1 calc PR B 1
C16 C 0.0833(2) 0.9681(16) 0.7874(5) 0.0335(18) Uani 0.77(2) 1 d PDU B 1
H16A H 0.0655 0.8739 0.8084 0.040 Uiso 0.77(2) 1 calc PR B 1
H16B H 0.0631 1.0983 0.7602 0.040 Uiso 0.77(2) 1 calc PR B 1
O5 O 0.0942(2) 0.8337(15) 0.7382(4) 0.0431(16) Uani 0.77(2) 1 d PDU B 1
C17 C 0.0537(2) 0.7524(19) 0.6777(5) 0.063(3) Uani 0.77(2) 1 d PDU B 1
H17A H 0.0629 0.6778 0.6416 0.095 Uiso 0.77(2) 1 calc PR B 1
H17B H 0.0328 0.8819 0.6541 0.095 Uiso 0.77(2) 1 calc PR B 1
H17C H 0.0374 0.6411 0.6956 0.095 Uiso 0.77(2) 1 calc PR B 1
C15' C 0.12663(9) 1.0593(5) 0.84905(13) 0.0274(6) Uani 0.23(2) 1 d PDU B 2
H15C H 0.1464 1.0846 0.8219 0.033 Uiso 0.23(2) 1 calc PR B 2
H15D H 0.1206 1.2104 0.8665 0.033 Uiso 0.23(2) 1 calc PR B 2
C16' C 0.0799(7) 0.947(5) 0.7973(15) 0.033(3) Uani 0.23(2) 1 d PDU B 2
H16C H 0.0644 0.8790 0.8270 0.039 Uiso 0.23(2) 1 calc PR B 2
H16D H 0.0587 1.0648 0.7640 0.039 Uiso 0.23(2) 1 calc PR B 2
O5' O 0.0892(6) 0.773(3) 0.7547(10) 0.040(3) Uani 0.23(2) 1 d PDU B 2
C17' C 0.0465(8) 0.678(5) 0.7022(16) 0.066(6) Uani 0.23(2) 1 d PDU B 2
H17D H 0.0529 0.5336 0.6829 0.099 Uiso 0.23(2) 1 calc PR B 2
H17E H 0.0317 0.7873 0.6613 0.099 Uiso 0.23(2) 1 calc PR B 2
H17F H 0.0254 0.6491 0.7262 0.099 Uiso 0.23(2) 1 calc PR B 2

loop_
_atom_site_aniso_label
_atom_site_aniso_U_11
_atom_site_aniso_U_22
_atom_site_aniso_U_33
_atom_site_aniso_U_23
_atom_site_aniso_U_13
_atom_site_aniso_U_12
C1 0.0199(13) 0.0208(16) 0.0256(14) 0.0042(13) 0.0103(12) -0.0009(12)
C2 0.0333(16) 0.0238(18) 0.0369(16) -0.0025(14) 0.0220(14) -0.0014(13)
C3 0.0291(15) 0.0230(18) 0.0344(16) -0.0007(14) 0.0179(13) -0.0061(13)
C4 0.0231(15) 0.0246(18) 0.0313(16) 0.0026(14) 0.0128(13) 0.0020(13)
C5 0.0232(14) 0.0283(17) 0.0174(14) -0.0020(12) 0.0109(12) 0.0002(12)
C6 0.0220(14) 0.0220(16) 0.0229(14) 0.0008(12) 0.0144(12) -0.0013(12)
C7 0.0314(16) 0.0256(17) 0.0282(15) -0.0053(13) 0.0171(13) -0.0039(13)
C8 0.0392(17) 0.0326(19) 0.0344(16) -0.0102(15) 0.0249(14) -0.0039(15)
C9 0.0304(16) 0.043(2) 0.0358(17) -0.0066(15) 0.0241(14) -0.0001(14)
C10 0.0271(15) 0.0392(19) 0.0290(15) -0.0063(14) 0.0161(13) -0.0084(13)
C11 0.0239(14) 0.0310(18) 0.0222(14) -0.0085(13) 0.0113(12) -0.0089(13)
C12 0.0227(14) 0.0273(17) 0.0260(15) -0.0063(13) 0.0135(12) -0.0088(12)
C13 0.0266(15) 0.0177(16) 0.0337(16) -0.0037(13) 0.0176(13) -0.0046(12)
C14 0.0228(14) 0.0222(16) 0.0294(15) -0.0059(13) 0.0141(12) -0.0040(13)
N1 0.0215(12) 0.0206(14) 0.0221(12) -0.0039(10) 0.0123(10) -0.0056(10)
O1 0.0340(11) 0.0318(13) 0.0412(12) -0.0077(10) 0.0260(10) -0.0124(10)
O2 0.0446(13) 0.0365(14) 0.0611(14) -0.0144(11) 0.0399(11) -0.0110(10)
O3 0.0251(10) 0.0312(12) 0.0297(10) -0.0180(9) 0.0168(8) -0.0120(9)
O4 0.0246(10) 0.0267(12) 0.0303(10) -0.0086(9) 0.0182(8) -0.0086(8)
C15 0.0327(15) 0.0275(16) 0.0243(14) 0.0014(13) 0.0144(12) 0.0020(13)
C16 0.032(2) 0.044(3) 0.026(3) -0.002(2) 0.0134(19) 0.006(2)
O5 0.0340(19) 0.064(3) 0.026(2) -0.016(2) 0.0074(16) 0.0005(19)
C17 0.036(3) 0.094(6) 0.040(4) -0.026(4) -0.004(3) 0.003(3)
C15' 0.0327(15) 0.0275(16) 0.0243(14) 0.0014(13) 0.0144(12) 0.0020(13)
C16' 0.032(4) 0.042(5) 0.023(4) -0.001(4) 0.012(4) -0.001(4)
O5' 0.032(4) 0.056(5) 0.029(5) -0.010(5) 0.011(4) -0.002(4)
C17' 0.049(9) 0.076(10) 0.046(9) -0.034(9) -0.007(8) -0.011(8)

loop_
_atom_type_symbol
_atom_type_description
_atom_type_scat_dispersion_real
_atom_type_scat_dispersion_imag
_atom_type_scat_source
C C 0.0033 0.0016 'International Tables Vol C Tables 4.2.6.8 and 6.1.1.4'
H H 0.0000 0.0000 'International Tables Vol C Tables 4.2.6.8 and 6.1.1.4'
N N 0.0061 0.0033 'International Tables Vol C Tables 4.2.6.8 and 6.1.1.4'
O O 0.0106 0.0060 'International Tables Vol C Tables 4.2.6.8 and 6.1.1.4'

loop_
_geom_angle_atom_site_label_1
_geom_angle_atom_site_label_2
_geom_angle_atom_site_label_3
_geom_angle
_geom_angle_site_symmetry_1
_geom_angle_site_symmetry_3
C3 C1 C2 120.2(2) . .
C3 C1 C4 121.1(3) . .
C2 C1 C4 118.7(2) . .
C1 C2 C3 120.0(3) . 5_567
C1 C2 H2 120.0 . .
C3 C2 H2 120.0 5_567 .
C1 C3 C2 119.8(3) . 5_567
C1 C3 H3 120.1 . .
C2 C3 H3 120.1 5_567 .
O2 C4 O1 124.7(2) . .
O2 C4 C1 120.4(3) . .
O1 C4 C1 114.9(2) . .
O3 C5 C10 125.0(2) . .
O3 C5 C6 115.4(2) . .
C10 C5 C6 119.6(2) . .
C7 C6 O4 125.0(2) . 7_577
C7 C6 C5 120.4(2) . .
O4 C6 C5 114.5(2) 7_577 .
C6 C7 C8 119.7(3) . .
C6 C7 H7 120.1 . .
C8 C7 H7 120.1 . .
C9 C8 C7 120.1(3) . .
C9 C8 H8 119.9 . .
C7 C8 H8 119.9 . .
C8 C9 C10 120.8(3) . .
C8 C9 H9 119.6 . .
C10 C9 H9 119.6 . .
C5 C10 C9 119.3(3) . .
C5 C10 H10 120.3 . .
C9 C10 H10 120.3 . .
O3 C11 C12 104.37(19) . .
O3 C11 H11A 110.9 . .
C12 C11 H11A 110.9 . .
O3 C11 H11B 110.9 . .
C12 C11 H11B 110.9 . .
H11A C11 H11B 108.9 . .
N1 C12 C11 110.92(19) . .
N1 C12 H12A 109.5 . .
C11 C12 H12A 109.5 . .
N1 C12 H12B 109.5 . .
C11 C12 H12B 109.5 . .
H12A C12 H12B 108.0 . .
N1 C13 C14 118.0(2) . .
N1 C13 H13A 107.8 . .
C14 C13 H13A 107.8 . .
N1 C13 H13B 107.8 . .
C14 C13 H13B 107.8 . .
H13A C13 H13B 107.1 . .
O4 C14 C13 108.49(19) . .
O4 C14 H14A 110.0 . .
C13 C14 H14A 110.0 . .
O4 C14 H14B 110.0 . .
C13 C14 H14B 110.0 . .
H14A C14 H14B 108.4 . .
C13 N1 C15 115.5(2) . .
C13 N1 C12 113.1(2) . .
C15 N1 C12 109.9(2) . .
C13 N1 H1B 106(4) . .
C15 N1 H1B 108(4) . .
C12 N1 H1B 104(4) . .
C4 O1 H1A 105(4) . .
C5 O3 C11 117.62(19) . .
C6 O4 C14 117.17(19) 7_577 .
N1 C15 C16 117.2(5) . .
N1 C15 H15A 108.0 . .
C16 C15 H15A 108.0 . .
N1 C15 H15B 108.0 . .
C16 C15 H15B 108.0 . .
H15A C15 H15B 107.2 . .
O5 C16 C15 111.4(5) . .
O5 C16 H16A 109.4 . .
C15 C16 H16A 109.4 . .
O5 C16 H16B 109.4 . .
C15 C16 H16B 109.4 . .
H16A C16 H16B 108.0 . .
C16 O5 C17 112.5(4) . .
O5 C17 H17A 109.5 . .
O5 C17 H17B 109.5 . .
H17A C17 H17B 109.5 . .
O5 C17 H17C 109.5 . .
H17A C17 H17C 109.5 . .
H17B C17 H17C 109.5 . .
O5' C16' H16C 109.9 . .
O5' C16' H16D 109.9 . .
H16C C16' H16D 108.3 . .
C17' O5' C16' 110.2(13) . .
O5' C17' H17D 109.5 . .
O5' C17' H17E 109.5 . .
H17D C17' H17E 109.5 . .
O5' C17' H17F 109.5 . .
H17D C17' H17F 109.5 . .
H17E C17' H17F 109.5 . .

loop_
_geom_bond_atom_site_label_1
_geom_bond_atom_site_label_2
_geom_bond_distance
_geom_bond_site_symmetry_2
O6 H6A 0.8614 .
C1 C3 1.379(4) .
C1 C2 1.391(4) .
C1 C4 1.510(3) .
C2 C3 1.395(3) 5_567
C2 H2 0.9500 .
C3 C2 1.395(3) 5_567
C3 H3 0.9500 .
C4 O2 1.224(3) .
C4 O1 1.299(3) .
C5 O3 1.374(3) .
C5 C10 1.387(3) .
C5 C6 1.403(4) .
C6 C7 1.378(4) .
C6 O4 1.379(3) 7_577
C7 C8 1.394(3) .
C7 H7 0.9500 .
C8 C9 1.372(4) .
C8 H8 0.9500 .
C9 C10 1.398(4) .
C9 H9 0.9500 .
C10 H10 0.9500 .
C11 O3 1.433(3) .
C11 C12 1.518(3) .
C11 H11A 0.9900 .
C11 H11B 0.9900 .
C12 N1 1.494(3) .
C12 H12A 0.9900 .
C12 H12B 0.9900 .
C13 N1 1.483(3) .
C13 C14 1.515(3) .
C13 H13A 0.9900 .
C13 H13B 0.9900 .
C14 O4 1.433(3) .
C14 H14A 0.9900 .
C14 H14B 0.9900 .
N1 C15 1.489(3) .
N1 H1B 0.87(2) .
O1 H1A 0.866(19) .
O4 C6 1.379(3) 7_577
C15 C16 1.497(6) .
C15 H15A 0.9900 .
C15 H15B 0.9900 .
C16 O5 1.401(5) .
C16 H16A 0.9900 .
C16 H16B 0.9900 .
O5 C17 1.417(5) .
C17 H17A 0.9800 .
C17 H17B 0.9800 .
C17 H17C 0.9800 .
C16' O5' 1.426(14) .
C16' H16C 0.9900 .
C16' H16D 0.9900 .
O5' C17' 1.421(13) .
C17' H17D 0.9800 .
C17' H17E 0.9800 .
C17' H17F 0.9800 .
